data_1519974
loop_
_publ_author_name
'Callear, Samantha K.'
'Hursthouse, Michael B.'
'Threlfall, Terence L.'

_publ_section_title
;
 Methylammonium DL-tartrate monohydrate
;
_journal_name_full 'Crystal Structure Report Archive'
_journal_page_first 578
_journal_year 2008
_chemical_formula_sum 'C5 H13 N O7'
_chemical_formula_weight 199.16
_chemical_name_systematic
;
Methylammonium DL-tartrate monohydrate
;
_space_group_IT_number 15
_symmetry_cell_setting monoclinic
_symmetry_space_group_name_Hall '-C 2yc'
_symmetry_space_group_name_H-M 'C 1 2/c 1'
_atom_sites_solution_hydrogens geom
_atom_sites_solution_primary direct
_atom_sites_solution_secondary difmap
_cell_angle_alpha 90.00
_cell_angle_beta 129.99(3)
_cell_angle_gamma 90.00
_cell_formula_units_Z 8
_cell_length_a 20.104(4)
_cell_length_b 7.6296(15)
_cell_length_c 15.302(3)
_cell_measurement_reflns_used 2051
_cell_measurement_temperature 120(2)
_cell_measurement_theta_max 27.48
_cell_measurement_theta_min 2.91
_cell_volume 1798.2(10)
_computing_cell_refinement 'DENZO (Otwinowski & Minor, 1997) & COLLECT (Hooft, R.W.W., 1998)'
_computing_data_collection 'COLLECT (Hooft, R.W.W., 1998)'
_computing_data_reduction 'DENZO (Otwinowski & Minor, 1997) & COLLECT (Hooft, R.W.W., 1998)'
_computing_structure_refinement 'SHELXL-97 (Sheldrick, 1997)'
_diffrn_ambient_temperature 120(2)
_diffrn_detector_area_resol_mean 9.091
_diffrn_measured_fraction_theta_full 0.995
_diffrn_measured_fraction_theta_max 0.995
_diffrn_measurement_device_type 'Bruker-Nonius 95mm CCD camera on \k-goniostat'
_diffrn_measurement_method '\f & \w scans'
_diffrn_radiation_monochromator '10cm confocal mirrors'
_diffrn_radiation_source 'Bruker-Nonius FR591 rotating anode'
_diffrn_radiation_type MoK\a
_diffrn_radiation_wavelength 0.71073
_diffrn_reflns_av_R_equivalents 0.0586
_diffrn_reflns_av_sigmaI/netI 0.0493
_diffrn_reflns_limit_h_max 26
_diffrn_reflns_limit_h_min -26
_diffrn_reflns_limit_k_max 9
_diffrn_reflns_limit_k_min -8
_diffrn_reflns_limit_l_max 19
_diffrn_reflns_limit_l_min -19
_diffrn_reflns_number 9619
_diffrn_reflns_theta_full 27.48
_diffrn_reflns_theta_max 27.48
_diffrn_reflns_theta_min 2.98
_exptl_absorpt_coefficient_mu 0.139
_exptl_absorpt_correction_T_max 0.9931
_exptl_absorpt_correction_T_min 0.9862
_exptl_absorpt_correction_type multi-scan
_exptl_absorpt_process_details 'SADABS V2.10 (Sheldrick, G.M., 2003)'
_exptl_crystal_colour colourless
_exptl_crystal_density_diffrn 1.471
_exptl_crystal_density_method 'not measured'
_exptl_crystal_description plate
_exptl_crystal_F_000 848
_exptl_crystal_size_max 0.10
_exptl_crystal_size_mid 0.10
_exptl_crystal_size_min 0.05
_refine_diff_density_max 0.326
_refine_diff_density_min -0.251
_refine_diff_density_rms 0.061
_refine_ls_extinction_coef 0.0059(10)
_refine_ls_extinction_expression Fc^*^=kFc[1+0.001xFc^2^\l^3^/sin(2\q)]^-1/4^
_refine_ls_extinction_method SHELXL
_refine_ls_goodness_of_fit_ref 1.060
_refine_ls_hydrogen_treatment mixed
_refine_ls_matrix_type full
_refine_ls_number_parameters 132
_refine_ls_number_reflns 2044
_refine_ls_number_restraints 3
_refine_ls_restrained_S_all 1.059
_refine_ls_R_factor_all 0.0595
_refine_ls_R_factor_gt 0.0433
_refine_ls_shift/su_max 0.000
_refine_ls_shift/su_mean 0.000
_refine_ls_structure_factor_coef Fsqd
_refine_ls_weighting_details 'calc w=1/[\s^2^(Fo^2^)+(0.0378P)^2^+2.3275P] where P=(Fo^2^+2Fc^2^)/3'
_refine_ls_weighting_scheme calc
_refine_ls_wR_factor_gt 0.1027
_refine_ls_wR_factor_ref 0.1124
_reflns_number_gt 1617
_reflns_number_total 2044
_reflns_threshold_expression >2sigma(I)
_cod_data_source_file eCrystal-578.cif
_cod_data_source_block 04mbh0603
_cod_depositor_comments
;
Citation :
Callear, Samantha K. and Hursthouse, Michael B. and 
Threlfall, Terence L. (2008) 
University of Southampton, Crystal Structure Report Archive. 
(doi:10.5258/ecrystals/578)

More at:
http://ecrystals.chem.soton.ac.uk/578/
;
_cod_original_sg_symbol_H-M C2/c
_cod_database_code 1519974

loop_
_symmetry_equiv_pos_as_xyz
'x, y, z'
'-x, y, -z+1/2'
'x+1/2, y+1/2, z'
'-x+1/2, y+1/2, -z+1/2'
'-x, -y, -z'
'x, -y, z-1/2'
'-x+1/2, -y+1/2, -z'
'x+1/2, -y+1/2, z-1/2'

loop_
_atom_site_label
_atom_site_type_symbol
_atom_site_fract_x
_atom_site_fract_y
_atom_site_fract_z
_atom_site_U_iso_or_equiv
_atom_site_adp_type
_atom_site_occupancy
_atom_site_symmetry_multiplicity
_atom_site_calc_flag
_atom_site_refinement_flags
_atom_site_disorder_assembly
_atom_site_disorder_group
C1 C 0.11746(10) 0.7449(2) -0.08505(14) 0.0164(4) Uani 1 1 d . . .
C2 C 0.09771(11) 0.5573(2) -0.07103(15) 0.0158(4) Uani 1 1 d . . .
H2 H 0.0613 0.4971 -0.1468 0.019 Uiso 1 1 calc R . .
C3 C 0.18459(11) 0.4594(2) 0.01168(14) 0.0165(4) Uani 1 1 d . . .
H3 H 0.2156 0.4593 -0.0195 0.020 Uiso 1 1 calc R . .
C4 C 0.16532(10) 0.2711(2) 0.02300(14) 0.0175(4) Uani 1 1 d . . .
O1A O 0.10713(8) 0.86870(15) -0.04018(11) 0.0239(3) Uani 1 1 d . . .
O1B O 0.14471(8) 0.76143(16) -0.13893(11) 0.0227(3) Uani 1 1 d . . .
O2 O 0.05534(8) 0.54916(16) -0.02545(11) 0.0200(3) Uani 1 1 d . . .
H2O H 0.0014 0.5557 -0.0786 0.030 Uiso 1 1 calc R . .
O3 O 0.23767(7) 0.53898(15) 0.12086(10) 0.0200(3) Uani 1 1 d . . .
H3O H 0.2782 0.5941 0.1306 0.030 Uiso 1 1 calc R . .
O4A O 0.17773(8) 0.21657(16) 0.10748(11) 0.0235(3) Uani 1 1 d . . .
O4B O 0.13358(8) 0.17813(15) -0.06843(11) 0.0221(3) Uani 1 1 d . . .
H4 H 0.1257 0.0745 -0.0584 0.033 Uiso 1 1 calc R . .
C21 C 0.06692(12) 0.8848(3) 0.14855(18) 0.0326(5) Uani 1 1 d . . .
H21A H 0.0640 1.0114 0.1355 0.049 Uiso 1 1 calc R . .
H21B H 0.0692 0.8627 0.2135 0.049 Uiso 1 1 calc R . .
H21C H 0.0154 0.8282 0.0803 0.049 Uiso 1 1 calc R . .
N22 N 0.14562(9) 0.8128(2) 0.17314(13) 0.0226(4) Uani 1 1 d . . .
H22A H 0.1933 0.8698 0.2341 0.034 Uiso 1 1 calc R . .
H22B H 0.1421 0.8278 0.1112 0.034 Uiso 1 1 calc R . .
H22C H 0.1500 0.6965 0.1893 0.034 Uiso 1 1 calc R . .
O1W O 0.12214(9) 0.44877(17) 0.20221(12) 0.0246(3) Uani 1 1 d D . .
H1W H 0.1328(14) 0.386(3) 0.2549(16) 0.033(6) Uiso 1 1 d D . .
H2W H 0.1376(17) 0.390(3) 0.171(2) 0.056(8) Uiso 1 1 d D . .

loop_
_atom_site_aniso_label
_atom_site_aniso_U_11
_atom_site_aniso_U_22
_atom_site_aniso_U_33
_atom_site_aniso_U_23
_atom_site_aniso_U_13
_atom_site_aniso_U_12
C1 0.0158(8) 0.0180(8) 0.0137(8) 0.0007(6) 0.0087(7) -0.0006(6)
C2 0.0186(8) 0.0154(8) 0.0168(9) -0.0002(6) 0.0129(7) -0.0014(6)
C3 0.0180(8) 0.0156(9) 0.0188(9) 0.0007(6) 0.0131(7) -0.0008(6)
C4 0.0164(8) 0.0172(9) 0.0198(9) 0.0015(6) 0.0120(7) 0.0025(6)
O1A 0.0369(7) 0.0151(7) 0.0295(8) -0.0013(5) 0.0258(7) -0.0001(5)
O1B 0.0316(7) 0.0205(7) 0.0239(7) -0.0034(5) 0.0214(6) -0.0068(5)
O2 0.0162(6) 0.0256(7) 0.0217(7) 0.0035(5) 0.0137(6) 0.0007(5)
O3 0.0177(6) 0.0215(7) 0.0186(7) -0.0019(5) 0.0106(5) -0.0051(5)
O4A 0.0285(7) 0.0204(7) 0.0228(7) 0.0021(5) 0.0170(6) -0.0010(5)
O4B 0.0308(7) 0.0142(6) 0.0249(7) -0.0020(5) 0.0196(6) -0.0020(5)
C21 0.0254(10) 0.0452(13) 0.0282(11) -0.0025(9) 0.0176(9) 0.0038(8)
N22 0.0212(8) 0.0242(8) 0.0205(8) -0.0008(6) 0.0126(7) 0.0000(6)
O1W 0.0269(7) 0.0295(8) 0.0226(7) 0.0048(6) 0.0182(6) 0.0027(5)

loop_
_atom_type_symbol
_atom_type_description
_atom_type_scat_dispersion_real
_atom_type_scat_dispersion_imag
_atom_type_scat_source
C C 0.0033 0.0016 'International Tables Vol C Tables 4.2.6.8 and 6.1.1.4'
H H 0.0000 0.0000 'International Tables Vol C Tables 4.2.6.8 and 6.1.1.4'
N N 0.0061 0.0033 'International Tables Vol C Tables 4.2.6.8 and 6.1.1.4'
O O 0.0106 0.0060 'International Tables Vol C Tables 4.2.6.8 and 6.1.1.4'

loop_
_geom_angle_atom_site_label_1
_geom_angle_atom_site_label_2
_geom_angle_atom_site_label_3
_geom_angle
_geom_angle_site_symmetry_1
_geom_angle_site_symmetry_3
O1B C1 O1A 125.19(15) . .
O1B C1 C2 116.51(14) . .
O1A C1 C2 118.28(14) . .
O2 C2 C1 113.81(13) . .
O2 C2 C3 107.43(13) . .
C1 C2 C3 107.96(13) . .
O2 C2 H2 109.2 . .
C1 C2 H2 109.2 . .
C3 C2 H2 109.2 . .
O3 C3 C4 108.86(13) . .
O3 C3 C2 110.99(13) . .
C4 C3 C2 108.27(13) . .
O3 C3 H3 109.6 . .
C4 C3 H3 109.6 . .
C2 C3 H3 109.6 . .
O4A C4 O4B 124.97(16) . .
O4A C4 C3 123.13(15) . .
O4B C4 C3 111.89(14) . .
C2 O2 H2O 109.5 . .
C3 O3 H3O 109.5 . .
C4 O4B H4 109.5 . .
N22 C21 H21A 109.5 . .
N22 C21 H21B 109.5 . .
H21A C21 H21B 109.5 . .
N22 C21 H21C 109.5 . .
H21A C21 H21C 109.5 . .
H21B C21 H21C 109.5 . .
C21 N22 H22A 109.5 . .
C21 N22 H22B 109.5 . .
H22A N22 H22B 109.5 . .
C21 N22 H22C 109.5 . .
H22A N22 H22C 109.5 . .
H22B N22 H22C 109.5 . .
H1W O1W H2W 106.5(19) . .

loop_
_geom_bond_atom_site_label_1
_geom_bond_atom_site_label_2
_geom_bond_distance
_geom_bond_site_symmetry_2
C1 O1B 1.255(2) .
C1 O1A 1.261(2) .
C1 C2 1.536(2) .
C2 O2 1.4069(19) .
C2 C3 1.539(2) .
C2 H2 1.0000 .
C3 O3 1.417(2) .
C3 C4 1.527(2) .
C3 H3 1.0000 .
C4 O4A 1.221(2) .
C4 O4B 1.312(2) .
O2 H2O 0.8400 .
O3 H3O 0.8400 .
O4B H4 0.8400 .
C21 N22 1.477(2) .
C21 H21A 0.9800 .
C21 H21B 0.9800 .
C21 H21C 0.9800 .
N22 H22A 0.9100 .
N22 H22B 0.9100 .
N22 H22C 0.9100 .
O1W H1W 0.841(15) .
O1W H2W 0.848(16) .

loop_
_geom_hbond_atom_site_label_D
_geom_hbond_atom_site_label_H
_geom_hbond_atom_site_label_A
_geom_hbond_distance_DH
_geom_hbond_distance_HA
_geom_hbond_distance_DA
_geom_hbond_angle_DHA
_geom_hbond_site_symmetry_A
N22 H22B O1A 0.91 1.97 2.861(2) 167.4 .
N22 H22C O1W 0.91 2.02 2.899(2) 162.9 .
O1W H2W O4A 0.848(16) 2.086(17) 2.9276(19) 172(2) .
O2 H2O O1W 0.84 1.93 2.765(2) 175.5 5_565
O3 H3O O1B 0.84 1.84 2.6734(17) 171.9 7_565
O4B H4 O1A 0.84 1.68 2.5177(17) 178.5 1_545
N22 H22A O3 0.91 2.14 2.985(2) 155.1 4
N22 H22A O4A 0.91 2.43 3.016(3) 122.6 4
O1W H1W O1B 0.841(15) 1.858(16) 2.6962(19) 174(2) 6_566
